data_4319970
loop_
_publ_author_name
'Yuki Nakamura'
'Masami Yonemura'
'Keisuke Arimura'
'Naoki Usuki'
'Masaaki Ohba'
'Hisashi \=Okawa'

_publ_contact_author_address
;
    Dept. of. Chem., Fac. of Sci., Kyushu University, Hakozaki 6-10-1,
Higashi-ku, Fukuoka 812-8581, Japan
;
_publ_contact_author_email ' okawascc@mbox.nc.kyushu-u.ac.jp '
_publ_contact_author_fax ' 81-92-642-2607 '
_publ_contact_author_name ' Hisashi Okawa'
_publ_contact_author_phone ' 81-92-642-2596 '
_publ_section_title
;
 Tetranuclear Mixed-Metal MII2CuII2 Complexes Derived from a Phenol-Based
 Macrocyclic Ligand Having Two N(amine)2O2 and Two N(imine)2O2
 Metal-Binding Sites
;
_journal_name_full 'Inorganic Chemistry'
_journal_page_first 3739
_journal_page_last 3744
_journal_paper_doi 10.1021/ic001162z
_journal_volume 40
_journal_year 2001
_chemical_formula_sum 'C45 H54 Br4 Cl2 Cu2 N8 O13'
_chemical_formula_weight 1432.58
_space_group_IT_number 14
_symmetry_cell_setting monoclinic
_symmetry_Int_Tables_number 14
_symmetry_space_group_name_Hall '-P 2ybc'
_symmetry_space_group_name_H-M 'P 1 21/c 1'
_cell_angle_alpha 90
_cell_angle_beta 98.87(1)
_cell_angle_gamma 90
_cell_formula_units_Z 4
_cell_length_a 19.603(3)
_cell_length_b 13.370(2)
_cell_length_c 21.072(3)
_cell_measurement_reflns_used 25
_cell_measurement_temperature 296.2
_cell_measurement_theta_max 12.4
_cell_measurement_theta_min 11.1
_cell_volume 5456.8(14)
_computing_cell_refinement 'MSC/AFC Diffractometer Control'
_computing_data_collection 'MSC/AFC Diffractometer Control'
_computing_data_reduction 'teXsan Ver. 1.10'
_computing_publication_material 'teXsan Ver. 1.10'
_computing_structure_refinement 'teXsan Ver. 1.10'
_computing_structure_solution DirectMethod
_diffrn_measured_fraction_theta_full 0.8105
_diffrn_measured_fraction_theta_max 0.8105
_diffrn_measurement_device_type 'Rigaku AFC7R'
_diffrn_measurement_method \w-2\q
_diffrn_radiation_type 'Mo K\a'
_diffrn_radiation_wavelength 0.7107
_diffrn_reflns_av_R_equivalents 0.036
_diffrn_reflns_limit_h_max 23
_diffrn_reflns_limit_h_min 0
_diffrn_reflns_limit_k_max 17
_diffrn_reflns_limit_k_min 0
_diffrn_reflns_limit_l_max 27
_diffrn_reflns_limit_l_min -27
_diffrn_reflns_number 11036
_diffrn_reflns_theta_full 27.50
_diffrn_reflns_theta_max 27.50
_diffrn_standards_decay_% 1.39
_diffrn_standards_interval_count 150
_diffrn_standards_number 3
_exptl_absorpt_coefficient_mu 3.882
_exptl_absorpt_correction_T_max 1.000
_exptl_absorpt_correction_T_min 0.629
_exptl_absorpt_correction_type psi-scan
_exptl_absorpt_process_details '(North, Phillips & Mathews, 1968)'
_exptl_crystal_colour purple
_exptl_crystal_density_diffrn 1.744
_exptl_crystal_density_method 'not measured'
_exptl_crystal_description prismatic
_exptl_crystal_size_max 0.200
_exptl_crystal_size_mid 0.200
_exptl_crystal_size_min 0.100
_refine_diff_density_max 0.55
_refine_diff_density_min -0.50
_refine_ls_extinction_method none
_refine_ls_goodness_of_fit_ref 1.530
_refine_ls_hydrogen_treatment noref
_refine_ls_number_parameters 667
_refine_ls_number_reflns 3602
_refine_ls_R_factor_gt 0.0484
_refine_ls_shift/su_max 0.1285
_refine_ls_structure_factor_coef F
_refine_ls_weighting_details 'w = 1/[\s^2^(Fo) + 0.00031|Fo|^2^]'
_refine_ls_weighting_scheme calc
_refine_ls_wR_factor_ref 0.0545
_reflns_number_gt 3602
_reflns_number_total 10168
_reflns_threshold_expression F^2^>3.0\s(F^2^)
_cod_data_source_file ic001162z_1.cif
_cod_data_source_block '[Cu2(H2R)](ClO4)2.MeOH'
_cod_original_cell_volume 5456(1)
_cod_original_formula_sum 'C45 H54 Br4 Cl2 Cu2 N8 O13 '
_cod_database_code 4319970

loop_
_symmetry_equiv_pos_as_xyz
x,y,z
-x,1/2+y,1/2-z
-x,-y,-z
x,1/2-y,1/2+z

loop_
_atom_site_label
_atom_site_type_symbol
_atom_site_fract_x
_atom_site_fract_y
_atom_site_fract_z
_atom_site_U_iso_or_equiv
_atom_site_adp_type
_atom_site_occupancy
_atom_site_calc_flag
_atom_site_refinement_flags
_atom_site_disorder_assembly
_atom_site_disorder_group
Br(1) Br 1.11393(8) 0.7478(1) -0.24995(8) 0.0788(6) Uani 1.00 d . . .
Br(2) Br 0.83845(9) 0.8413(1) 0.00000(7) 0.0776(6) Uani 1.00 d . . .
Br(3) Br 0.33778(9) 0.0206(1) -0.05592(7) 0.0889(6) Uani 1.00 d . . .
Br(4) Br 0.68674(7) 0.2429(1) 0.16094(7) 0.0642(5) Uani 1.00 d . . .
Cu(1) Cu 0.90973(8) 0.5559(1) -0.00950(7) 0.0442(5) Uani 1.00 d . . .
Cu(2) Cu 0.59330(8) 0.4258(1) 0.01383(6) 0.0411(5) Uani 1.00 d . . .
Cl(1) Cl 0.5226(2) 0.1198(3) 0.2205(2) 0.060(1) Uani 1.00 d . . .
Cl(2) Cl 0.2535(3) 0.3738(4) -0.2591(2) 0.096(2) Uani 1.00 d . . .
O(1) O 0.9117(4) 0.5568(6) -0.0996(3) 0.046(3) Uani 1.00 d . . .
O(2) O 0.6453(4) 0.4880(6) -0.0448(3) 0.045(3) Uani 1.00 d . . .
O(3) O 0.5741(4) 0.3108(6) -0.0408(3) 0.046(3) Uani 1.00 d . . .
O(4) O 0.8486(4) 0.4474(6) -0.0224(3) 0.043(3) Uani 1.00 d . . .
O(5) O 0.4784(7) 0.191(1) 0.2330(7) 0.175(7) Uani 1.00 d . . .
O(6) O 0.5888(5) 0.1364(9) 0.2543(5) 0.122(5) Uani 1.00 d . . .
O(7) O 0.5255(7) 0.1084(8) 0.1547(5) 0.119(5) Uani 1.00 d . . .
O(8) O 0.5027(7) 0.0225(10) 0.2382(5) 0.134(6) Uani 1.00 d . . .
O(9) O 0.239(1) 0.328(1) -0.3153(6) 0.263(10) Uani 1.00 d . . .
O(10) O 0.2878(8) 0.306(1) -0.2148(7) 0.168(7) Uani 1.00 d . . .
O(11) O 0.296(1) 0.456(1) -0.2550(9) 0.224(10) Uani 1.00 d . . .
O(12) O 0.1940(9) 0.407(2) -0.2413(8) 0.227(10) Uani 1.00 d . . .
O(13) O 0.987(1) 0.015(2) 0.0958(10) 0.27(1) Uani 1.00 d . . .
N(1) N 0.8299(5) 0.5674(8) -0.2501(4) 0.044(3) Uani 1.00 d . . .
N(2) N 0.7053(5) 0.6006(7) -0.2008(4) 0.043(3) Uani 1.00 d . . .
N(3) N 0.6088(6) 0.5348(8) 0.0740(4) 0.053(4) Uani 1.00 d . . .
N(4) N 0.5346(6) 0.3775(8) 0.0731(5) 0.054(4) Uani 1.00 d . . .
N(5) N 0.6225(5) 0.1457(7) -0.1235(4) 0.038(3) Uani 1.00 d . . .
N(6) N 0.7589(5) 0.1756(7) -0.0744(5) 0.041(3) Uani 1.00 d . . .
N(7) N 0.9015(5) 0.5723(8) 0.0796(4) 0.045(3) Uani 1.00 d . . .
N(8) N 0.9849(5) 0.6512(7) 0.0095(5) 0.046(4) Uani 1.00 d . . .
C(1) C 0.9557(6) 0.6031(9) -0.1300(6) 0.042(4) Uani 1.00 d . . .
C(2) C 1.0093(6) 0.6672(9) -0.0998(6) 0.040(4) Uani 1.00 d . . .
C(3) C 1.0558(6) 0.7127(9) -0.1360(7) 0.049(4) Uani 1.00 d . . .
C(4) C 1.0498(7) 0.693(1) -0.2002(7) 0.055(5) Uani 1.00 d . . .
C(5) C 0.9991(7) 0.6297(10) -0.2303(6) 0.051(5) Uani 1.00 d . . .
C(6) C 0.9516(6) 0.5864(9) -0.1969(6) 0.039(4) Uani 1.00 d . . .
C(7) C 0.8967(6) 0.5179(9) -0.2294(5) 0.046(4) Uani 1.00 d . . .
C(8) C 0.8341(7) 0.635(1) -0.3035(6) 0.067(5) Uani 1.00 d . . .
C(9) C 0.7749(7) 0.4966(10) -0.2643(5) 0.051(4) Uani 1.00 d . . .
C(10) C 0.7051(6) 0.543(1) -0.2609(5) 0.053(4) Uani 1.00 d . . .
C(11) C 0.6365(7) 0.647(1) -0.2017(6) 0.074(6) Uani 1.00 d . . .
C(12) C 0.7245(7) 0.5373(9) -0.1418(6) 0.053(4) Uani 1.00 d . . .
C(13) C 0.6843(6) 0.5655(10) -0.0348(5) 0.042(4) Uani 1.00 d . . .
C(14) C 0.7256(7) 0.5959(9) -0.0814(6) 0.045(4) Uani 1.00 d . . .
C(15) C 0.7700(7) 0.677(1) -0.0701(6) 0.052(5) Uani 1.00 d . . .
C(16) C 0.7733(7) 0.7318(9) -0.0144(6) 0.054(5) Uani 1.00 d . . .
C(17) C 0.7359(7) 0.7070(10) 0.0310(6) 0.056(5) Uani 1.00 d . . .
C(18) C 0.6912(6) 0.6280(9) 0.0228(5) 0.042(4) Uani 1.00 d . . .
C(19) C 0.6495(7) 0.608(1) 0.0715(6) 0.059(5) Uani 1.00 d . . .
C(20) C 0.568(1) 0.528(1) 0.1270(7) 0.114(8) Uani 1.00 d . . .
C(21) C 0.5413(9) 0.437(1) 0.1329(7) 0.098(7) Uani 1.00 d . . .
C(22) C 0.4923(7) 0.305(1) 0.0645(6) 0.054(5) Uani 1.00 d . . .
C(23) C 0.5242(6) 0.2480(9) -0.0398(5) 0.040(4) Uani 1.00 d . . .
C(24) C 0.4802(6) 0.2410(9) 0.0079(5) 0.040(4) Uani 1.00 d . . .
C(25) C 0.4273(7) 0.174(1) 0.0038(6) 0.052(5) Uani 1.00 d . . .
C(26) C 0.4121(7) 0.1090(10) -0.0484(6) 0.058(5) Uani 1.00 d . . .
C(27) C 0.4547(7) 0.1146(10) -0.0959(5) 0.049(4) Uani 1.00 d . . .
C(28) C 0.5078(6) 0.1813(9) -0.0920(5) 0.040(4) Uani 1.00 d . . .
C(29) C 0.5511(7) 0.1878(9) -0.1449(5) 0.043(4) Uani 1.00 d . . .
C(30) C 0.6198(7) 0.0356(10) -0.1154(6) 0.061(5) Uani 1.00 d . . .
C(31) C 0.6710(7) 0.1741(10) -0.1688(6) 0.056(5) Uani 1.00 d . . .
C(32) C 0.7446(7) 0.1485(10) -0.1418(6) 0.056(5) Uani 1.00 d . . .
C(33) C 0.8187(8) 0.120(1) -0.0433(7) 0.085(6) Uani 1.00 d . . .
C(34) C 0.7717(7) 0.2835(10) -0.0672(6) 0.056(5) Uani 1.00 d . . .
C(35) C 0.8158(6) 0.4043(9) 0.0206(5) 0.041(4) Uani 1.00 d . . .
C(36) C 0.7753(6) 0.3184(9) 0.0016(5) 0.035(4) Uani 1.00 d . . .
C(37) C 0.7362(6) 0.2746(9) 0.0430(6) 0.045(4) Uani 1.00 d . . .
C(38) C 0.7396(6) 0.3121(10) 0.1060(6) 0.047(4) Uani 1.00 d . . .
C(39) C 0.7778(6) 0.392(1) 0.1260(5) 0.048(4) Uani 1.00 d . . .
C(40) C 0.8168(6) 0.4406(9) 0.0837(5) 0.041(4) Uani 1.00 d . . .
C(41) C 0.8599(7) 0.523(1) 0.1089(6) 0.050(5) Uani 1.00 d . . .
C(42) C 0.9417(7) 0.654(1) 0.1101(6) 0.060(5) Uani 1.00 d . . .
C(43) C 1.0039(7) 0.6707(10) 0.0782(6) 0.057(5) Uani 1.00 d . . .
C(44) C 1.0194(6) 0.6894(9) -0.0322(7) 0.049(5) Uani 1.00 d . . .
C(45) C 1.059(1) 0.065(2) 0.141(1) 0.19(1) Uani 1.00 d . . .
H(1) H 1.0894 0.7587 -0.1162 0.0585 Uiso 1.00 calc . . .
H(2) H 0.9971 0.6178 -0.2745 0.0615 Uiso 1.00 calc . . .
H(3) H 0.9112 0.4910 -0.2665 0.0549 Uiso 1.00 calc . . .
H(4) H 0.8891 0.4663 -0.2007 0.0549 Uiso 1.00 calc . . .
H(5) H 0.8000 0.6182 -0.2148 0.0537 Uiso 1.00 calc . . .
H(6) H 0.8470 0.5971 -0.3380 0.0779 Uiso 1.00 calc . . .
H(7) H 0.8688 0.6841 -0.2904 0.0779 Uiso 1.00 calc . . .
H(8) H 0.7913 0.6661 -0.3163 0.0779 Uiso 1.00 calc . . .
H(9) H 0.7759 0.4721 -0.3063 0.0621 Uiso 1.00 calc . . .
H(10) H 0.7829 0.4440 -0.2342 0.0621 Uiso 1.00 calc . . .
H(11) H 0.6933 0.5868 -0.2967 0.0600 Uiso 1.00 calc . . .
H(12) H 0.6717 0.4911 -0.2632 0.0600 Uiso 1.00 calc . . .
H(13) H 0.6267 0.6903 -0.2375 0.0874 Uiso 1.00 calc . . .
H(14) H 0.6021 0.5961 -0.2046 0.0874 Uiso 1.00 calc . . .
H(15) H 0.6361 0.6840 -0.1632 0.0874 Uiso 1.00 calc . . .
H(16) H 0.7700 0.5119 -0.1416 0.0640 Uiso 1.00 calc . . .
H(17) H 0.6930 0.4852 -0.1415 0.0640 Uiso 1.00 calc . . .
H(18) H 0.7971 0.6957 -0.1017 0.0601 Uiso 1.00 calc . . .
H(19) H 0.7411 0.7446 0.0699 0.0672 Uiso 1.00 calc . . .
H(20) H 0.6515 0.6541 0.1059 0.0719 Uiso 1.00 calc . . .
H(21) H 0.5307 0.5725 0.1191 0.1410 Uiso 1.00 calc . . .
H(22) H 0.5964 0.5415 0.1656 0.1410 Uiso 1.00 calc . . .
H(23) H 0.4962 0.4441 0.1440 0.1202 Uiso 1.00 calc . . .
H(24) H 0.5696 0.4011 0.1655 0.1202 Uiso 1.00 calc . . .
H(25) H 0.4674 0.2902 0.0990 0.0637 Uiso 1.00 calc . . .
H(26) H 0.4011 0.1700 0.0378 0.0641 Uiso 1.00 calc . . .
H(27) H 0.4463 0.0726 -0.1322 0.0636 Uiso 1.00 calc . . .
H(28) H 0.5550 0.2548 -0.1571 0.0505 Uiso 1.00 calc . . .
H(29) H 0.5297 0.1492 -0.1803 0.0505 Uiso 1.00 calc . . .
H(30) H 0.6515 0.1706 -0.0655 0.0812 Uiso 1.00 calc . . .
H(31) H 0.5893 0.0192 -0.0863 0.0753 Uiso 1.00 calc . . .
H(32) H 0.6649 0.0109 -0.0993 0.0753 Uiso 1.00 calc . . .
H(33) H 0.6042 0.0052 -0.1560 0.0753 Uiso 1.00 calc . . .
H(34) H 0.6676 0.2446 -0.1763 0.0638 Uiso 1.00 calc . . .
H(35) H 0.6580 0.1399 -0.2082 0.0638 Uiso 1.00 calc . . .
H(36) H 0.7508 0.0785 -0.1461 0.0680 Uiso 1.00 calc . . .
H(37) H 0.7745 0.1838 -0.1647 0.0680 Uiso 1.00 calc . . .
H(38) H 0.8092 0.0514 -0.0459 0.1018 Uiso 1.00 calc . . .
H(39) H 0.8283 0.1405 0.0006 0.1018 Uiso 1.00 calc . . .
H(40) H 0.8570 0.1358 -0.0640 0.1018 Uiso 1.00 calc . . .
H(41) H 0.7352 0.3178 -0.0927 0.0658 Uiso 1.00 calc . . .
H(42) H 0.8142 0.2984 -0.0812 0.0658 Uiso 1.00 calc . . .
H(43) H 0.7065 0.2201 0.0286 0.0544 Uiso 1.00 calc . . .
H(44) H 0.7793 0.4148 0.1686 0.0593 Uiso 1.00 calc . . .
H(45) H 0.8581 0.5421 0.1524 0.0599 Uiso 1.00 calc . . .
H(46) H 0.9568 0.6396 0.1542 0.0712 Uiso 1.00 calc . . .
H(47) H 0.9147 0.7135 0.1067 0.0712 Uiso 1.00 calc . . .
H(48) H 1.0403 0.6282 0.0962 0.0685 Uiso 1.00 calc . . .
H(49) H 1.0190 0.7392 0.0845 0.0685 Uiso 1.00 calc . . .
H(50) H 1.0535 0.7369 -0.0181 0.0582 Uiso 1.00 calc . . .
H(51) H 0.9966 -0.0585 0.0795 0.0812 Uiso 1.00 calc . . .
H(52) H 1.0777 0.0362 0.1870 0.1854 Uiso 1.00 calc . . .
H(53) H 1.0532 0.1391 0.1580 0.1854 Uiso 1.00 calc . . .
H(54) H 1.1047 0.0753 0.1261 0.1854 Uiso 1.00 calc . . .

loop_
_atom_site_aniso_label
_atom_site_aniso_U_11
_atom_site_aniso_U_22
_atom_site_aniso_U_33
_atom_site_aniso_U_12
_atom_site_aniso_U_13
_atom_site_aniso_U_23
Br(1) 0.064(1) 0.082(1) 0.097(1) -0.0136(10) 0.0328(9) 0.0301(10)
Br(2) 0.088(1) 0.059(1) 0.087(1) -0.0272(10) 0.0151(9) 0.0009(9)
Br(3) 0.095(1) 0.102(1) 0.072(1) -0.054(1) 0.0182(9) -0.0062(10)
Br(4) 0.069(1) 0.065(1) 0.0652(9) -0.0064(9) 0.0310(8) 0.0100(8)
Cu(1) 0.052(1) 0.0389(10) 0.0428(9) -0.0083(9) 0.0092(7) -0.0024(8)
Cu(2) 0.052(1) 0.0394(10) 0.0344(8) -0.0021(8) 0.0140(7) -0.0026(8)
Cl(1) 0.064(3) 0.062(3) 0.056(2) -0.009(2) 0.009(2) -0.011(2)
Cl(2) 0.137(5) 0.076(4) 0.078(3) 0.001(3) 0.030(3) -0.001(3)
O(1) 0.054(6) 0.041(5) 0.044(5) -0.013(5) 0.014(4) 0.004(4)
O(2) 0.061(6) 0.038(6) 0.037(5) -0.008(5) 0.015(4) 0.000(4)
O(3) 0.050(6) 0.051(6) 0.041(5) -0.006(5) 0.017(4) -0.010(4)
O(4) 0.058(6) 0.038(5) 0.037(5) -0.014(5) 0.015(4) 0.000(4)
O(5) 0.15(1) 0.17(1) 0.18(1) 0.11(1) -0.05(1) -0.09(1)
O(6) 0.066(8) 0.14(1) 0.15(1) 0.003(8) -0.012(7) -0.090(9)
O(7) 0.20(1) 0.090(9) 0.072(8) -0.048(9) 0.039(8) -0.008(7)
O(8) 0.20(1) 0.12(1) 0.084(8) -0.06(1) 0.018(8) 0.026(8)
O(9) 0.34(2) 0.32(2) 0.09(1) 0.18(2) -0.08(1) -0.13(1)
O(10) 0.24(2) 0.12(1) 0.14(1) -0.05(1) -0.01(1) 0.05(1)
O(11) 0.28(2) 0.13(2) 0.25(2) -0.05(2) 0.01(2) 0.09(1)
O(12) 0.15(1) 0.33(3) 0.21(2) 0.07(2) 0.06(1) -0.13(2)
O(13) 0.43(4) 0.22(2) 0.21(2) 0.00(3) 0.16(2) 0.00(2)
N(1) 0.047(7) 0.051(7) 0.039(6) -0.007(6) 0.018(5) -0.004(6)
N(2) 0.044(7) 0.050(7) 0.038(6) 0.014(6) 0.017(5) -0.003(5)
N(3) 0.081(9) 0.041(7) 0.041(6) -0.017(6) 0.027(6) -0.018(5)
N(4) 0.070(8) 0.053(8) 0.047(7) -0.011(7) 0.033(6) -0.012(6)
N(5) 0.042(7) 0.041(7) 0.030(5) -0.011(5) 0.005(5) 0.005(5)
N(6) 0.037(7) 0.034(7) 0.053(7) -0.007(5) 0.008(5) -0.008(5)
N(7) 0.053(7) 0.045(7) 0.037(6) -0.010(6) 0.004(5) -0.008(5)
N(8) 0.038(7) 0.044(7) 0.057(7) -0.005(6) 0.008(6) -0.013(6)
C(1) 0.035(8) 0.027(8) 0.063(9) 0.000(6) 0.010(7) 0.003(7)
C(2) 0.034(8) 0.035(8) 0.051(8) 0.006(7) 0.011(6) 0.009(7)
C(3) 0.043(8) 0.033(8) 0.068(10) -0.011(7) 0.007(7) 0.012(7)
C(4) 0.046(9) 0.051(10) 0.07(1) 0.010(8) 0.029(8) 0.031(8)
C(5) 0.051(9) 0.044(9) 0.063(9) -0.006(7) 0.022(8) 0.004(7)
C(6) 0.036(8) 0.033(8) 0.047(8) 0.002(6) 0.009(6) 0.003(6)
C(7) 0.052(9) 0.048(9) 0.041(7) 0.007(8) 0.017(6) 0.007(7)
C(8) 0.06(1) 0.09(1) 0.055(9) -0.011(9) 0.018(7) 0.017(8)
C(9) 0.059(10) 0.057(9) 0.041(8) -0.017(8) 0.021(7) -0.012(7)
C(10) 0.040(8) 0.08(1) 0.046(8) -0.001(8) 0.015(6) -0.001(7)
C(11) 0.07(1) 0.10(1) 0.062(10) 0.008(10) 0.019(8) -0.003(9)
C(12) 0.08(1) 0.035(8) 0.052(8) -0.001(7) 0.024(7) 0.009(7)
C(13) 0.053(9) 0.034(8) 0.038(7) 0.007(7) 0.002(6) 0.005(7)
C(14) 0.058(9) 0.031(8) 0.049(8) 0.001(7) 0.022(7) 0.011(7)
C(15) 0.058(10) 0.051(10) 0.049(9) 0.009(8) 0.017(7) 0.013(8)
C(16) 0.07(1) 0.040(9) 0.049(8) -0.021(8) 0.008(8) -0.002(7)
C(17) 0.07(1) 0.049(10) 0.052(9) -0.005(8) 0.026(8) -0.002(7)
C(18) 0.056(9) 0.040(8) 0.033(7) -0.009(7) 0.009(6) -0.001(6)
C(19) 0.08(1) 0.051(10) 0.045(8) -0.018(9) 0.014(8) -0.017(7)
C(20) 0.19(2) 0.10(2) 0.07(1) -0.07(1) 0.08(1) -0.04(1)
C(21) 0.15(2) 0.08(1) 0.07(1) -0.04(1) 0.07(1) -0.05(1)
C(22) 0.06(1) 0.055(10) 0.052(9) -0.016(8) 0.031(8) -0.016(8)
C(23) 0.051(8) 0.036(8) 0.032(7) 0.002(7) 0.002(6) 0.008(7)
C(24) 0.045(8) 0.033(8) 0.043(7) -0.004(7) 0.013(6) 0.005(6)
C(25) 0.051(9) 0.056(10) 0.052(9) -0.015(8) 0.015(7) -0.003(7)
C(26) 0.06(1) 0.050(9) 0.059(9) -0.027(8) 0.001(8) 0.007(8)
C(27) 0.047(9) 0.062(10) 0.039(8) -0.015(8) 0.007(7) -0.011(7)
C(28) 0.047(9) 0.034(8) 0.041(8) 0.002(7) 0.015(6) 0.002(6)
C(29) 0.059(9) 0.042(8) 0.028(7) -0.009(7) 0.004(6) -0.002(6)
C(30) 0.053(9) 0.043(10) 0.09(1) -0.010(7) 0.006(8) 0.008(8)
C(31) 0.07(1) 0.059(10) 0.041(8) -0.034(8) 0.015(7) -0.011(7)
C(32) 0.06(1) 0.06(1) 0.053(9) -0.023(8) 0.026(8) -0.017(8)
C(33) 0.08(1) 0.08(1) 0.10(1) 0.01(1) 0.005(10) -0.01(1)
C(34) 0.056(10) 0.048(10) 0.064(9) -0.016(7) 0.015(7) -0.004(7)
C(35) 0.035(8) 0.049(9) 0.037(8) 0.002(7) 0.002(6) 0.001(7)
C(36) 0.044(8) 0.035(8) 0.028(7) -0.010(7) 0.005(6) -0.002(6)
C(37) 0.043(8) 0.035(8) 0.054(8) -0.009(6) 0.000(7) 0.011(7)
C(38) 0.046(9) 0.050(10) 0.049(9) -0.010(7) 0.018(7) 0.007(7)
C(39) 0.051(9) 0.053(9) 0.042(8) 0.008(8) 0.017(7) -0.004(7)
C(40) 0.045(8) 0.034(8) 0.045(8) -0.001(7) 0.011(6) 0.007(7)
C(41) 0.053(9) 0.050(10) 0.048(8) 0.005(8) 0.006(7) -0.008(7)
C(42) 0.07(1) 0.07(1) 0.041(8) -0.031(9) 0.005(7) -0.016(7)
C(43) 0.06(1) 0.054(10) 0.054(9) -0.015(8) 0.008(8) -0.016(7)
C(44) 0.037(8) 0.032(8) 0.08(1) -0.010(7) 0.015(8) -0.004(7)
C(45) 0.20(3) 0.15(3) 0.24(3) 0.07(2) 0.14(2) 0.08(2)

loop_
_atom_type_symbol
_atom_type_description
_atom_type_scat_dispersion_real
_atom_type_scat_dispersion_imag
_atom_type_scat_source
C C 0.003 0.002
;International Tables for Crystallography
(1992, Vol. C, Tables 4.2.6.8 and 6.1.1.1)
;
H H 0.000 0.000
;International Tables for Crystallography
(1992, Vol. C, Table 6.1.1.2)
;
Br Br -0.290 2.459
;International Tables for Crystallography
(1992, Vol. C, Tables 4.2.6.8 and 6.1.1.1)
;
Cl Cl 0.148 0.159
;International Tables for Crystallography
(1992, Vol. C, Tables 4.2.6.8 and 6.1.1.1)
;
Cu Cu 0.320 1.265
;International Tables for Crystallography
(1992, Vol. C, Tables 4.2.6.8 and 6.1.1.1)
;
N N 0.006 0.003
;International Tables for Crystallography
(1992, Vol. C, Tables 4.2.6.8 and 6.1.1.1)
;
O O 0.011 0.006
;International Tables for Crystallography
(1992, Vol. C, Tables 4.2.6.8 and 6.1.1.1)
;

loop_
_geom_angle_atom_site_label_1
_geom_angle_atom_site_label_2
_geom_angle_atom_site_label_3
_geom_angle
_geom_angle_site_symmetry_1
_geom_angle_site_symmetry_2
_geom_angle_site_symmetry_3
_geom_angle_publ_flag
O(1) Cu(1) O(4) 88.3(3) . 1_555 1_555 yes
O(1) Cu(1) N(7) 172.2(4) . 1_555 1_555 yes
O(1) Cu(1) N(8) 94.1(4) . 1_555 1_555 yes
O(4) Cu(1) N(7) 94.7(4) . 1_555 1_555 yes
O(4) Cu(1) N(8) 170.1(4) . 1_555 1_555 yes
N(7) Cu(1) N(8) 84.2(4) . 1_555 1_555 yes
O(2) Cu(2) O(3) 92.1(3) . 1_555 1_555 yes
O(2) Cu(2) N(3) 92.9(4) . 1_555 1_555 yes
O(2) Cu(2) N(4) 173.2(4) . 1_555 1_555 yes
O(3) Cu(2) N(3) 175.0(4) . 1_555 1_555 yes
O(3) Cu(2) N(4) 92.2(4) . 1_555 1_555 yes
N(3) Cu(2) N(4) 82.9(4) . 1_555 1_555 yes
O(5) Cl(1) O(6) 111.3(8) . 1_555 1_555 yes
O(5) Cl(1) O(7) 113.2(9) . 1_555 1_555 yes
O(5) Cl(1) O(8) 112.8(10) . 1_555 1_555 yes
O(6) Cl(1) O(7) 110.2(7) . 1_555 1_555 yes
O(6) Cl(1) O(8) 106.4(8) . 1_555 1_555 yes
O(7) Cl(1) O(8) 102.3(7) . 1_555 1_555 yes
O(9) Cl(2) O(10) 108(1) . 1_555 1_555 yes
O(9) Cl(2) O(11) 118(1) . 1_555 1_555 yes
O(9) Cl(2) O(12) 108(1) . 1_555 1_555 yes
O(10) Cl(2) O(11) 104(1) . 1_555 1_555 yes
O(10) Cl(2) O(12) 111(1) . 1_555 1_555 yes
O(11) Cl(2) O(12) 105(1) . 1_555 1_555 yes
Cu(1) O(1) C(1) 127.4(8) . 1_555 1_555 yes
Cu(2) O(2) C(13) 127.4(7) . 1_555 1_555 yes
Cu(2) O(3) C(23) 126.1(7) . 1_555 1_555 yes
Cu(1) O(4) C(35) 127.3(7) . 1_555 1_555 yes
C(45) O(13) H(51) 111.8 . 1_555 1_555 no
C(7) N(1) C(8) 110.7(9) . 1_555 1_555 yes
C(7) N(1) C(9) 111(1) . 1_555 1_555 yes
C(7) N(1) H(5) 123.9 . 1_555 1_555 no
C(8) N(1) C(9) 112.2(10) . 1_555 1_555 yes
C(8) N(1) H(5) 102.6 . 1_555 1_555 no
C(9) N(1) H(5) 94.5 . 1_555 1_555 no
C(10) N(2) C(11) 109.0(9) . 1_555 1_555 yes
C(10) N(2) C(12) 112.4(9) . 1_555 1_555 yes
C(11) N(2) C(12) 111.1(9) . 1_555 1_555 yes
Cu(2) N(3) C(19) 126.3(8) . 1_555 1_555 yes
Cu(2) N(3) C(20) 113.7(9) . 1_555 1_555 yes
C(19) N(3) C(20) 120(1) . 1_555 1_555 yes
Cu(2) N(4) C(21) 112.7(9) . 1_555 1_555 yes
Cu(2) N(4) C(22) 127.1(9) . 1_555 1_555 yes
C(21) N(4) C(22) 120(1) . 1_555 1_555 yes
C(29) N(5) C(30) 110.8(9) . 1_555 1_555 yes
C(29) N(5) C(31) 111.5(9) . 1_555 1_555 yes
C(29) N(5) H(30) 115.6 . 1_555 1_555 no
C(30) N(5) C(31) 111.3(9) . 1_555 1_555 yes
C(30) N(5) H(30) 99.3 . 1_555 1_555 no
C(31) N(5) H(30) 107.7 . 1_555 1_555 no
C(32) N(6) C(33) 109(1) . 1_555 1_555 yes
C(32) N(6) C(34) 110.5(10) . 1_555 1_555 yes
C(33) N(6) C(34) 110(1) . 1_555 1_555 yes
Cu(1) N(7) C(41) 124.6(9) . 1_555 1_555 yes
Cu(1) N(7) C(42) 113.6(8) . 1_555 1_555 yes
C(41) N(7) C(42) 121(1) . 1_555 1_555 yes
Cu(1) N(8) C(43) 113.0(8) . 1_555 1_555 yes
Cu(1) N(8) C(44) 125.3(9) . 1_555 1_555 yes
C(43) N(8) C(44) 121(1) . 1_555 1_555 yes
O(1) C(1) C(2) 124(1) . 1_555 1_555 yes
O(1) C(1) C(6) 118(1) . 1_555 1_555 yes
C(2) C(1) C(6) 117(1) . 1_555 1_555 yes
C(1) C(2) C(3) 120(1) . 1_555 1_555 yes
C(1) C(2) C(44) 122(1) . 1_555 1_555 yes
C(3) C(2) C(44) 116(1) . 1_555 1_555 yes
C(2) C(3) C(4) 119(1) . 1_555 1_555 yes
C(2) C(3) H(1) 120.2 . 1_555 1_555 no
C(4) C(3) H(1) 120.6 . 1_555 1_555 no
Br(1) C(4) C(3) 120(1) . 1_555 1_555 yes
Br(1) C(4) C(5) 118(1) . 1_555 1_555 yes
C(3) C(4) C(5) 121(1) . 1_555 1_555 yes
C(4) C(5) C(6) 121(1) . 1_555 1_555 yes
C(4) C(5) H(2) 118.6 . 1_555 1_555 no
C(6) C(5) H(2) 120.4 . 1_555 1_555 no
C(1) C(6) C(5) 120(1) . 1_555 1_555 yes
C(1) C(6) C(7) 118(1) . 1_555 1_555 yes
C(5) C(6) C(7) 121(1) . 1_555 1_555 yes
N(1) C(7) C(6) 113(1) . 1_555 1_555 yes
N(1) C(7) H(3) 107.0 . 1_555 1_555 no
N(1) C(7) H(4) 107.3 . 1_555 1_555 no
C(6) C(7) H(3) 109.1 . 1_555 1_555 no
C(6) C(7) H(4) 109.1 . 1_555 1_555 no
H(3) C(7) H(4) 110.6 . 1_555 1_555 no
N(1) C(8) H(6) 108.8 . 1_555 1_555 no
N(1) C(8) H(7) 109.1 . 1_555 1_555 no
N(1) C(8) H(8) 110.2 . 1_555 1_555 no
H(6) C(8) H(7) 108.8 . 1_555 1_555 no
H(6) C(8) H(8) 110.4 . 1_555 1_555 no
H(7) C(8) H(8) 109.5 . 1_555 1_555 no
N(1) C(9) C(10) 112(1) . 1_555 1_555 yes
N(1) C(9) H(9) 107.5 . 1_555 1_555 no
N(1) C(9) H(10) 108.1 . 1_555 1_555 no
C(10) C(9) H(9) 109.5 . 1_555 1_555 no
C(10) C(9) H(10) 109.5 . 1_555 1_555 no
H(9) C(9) H(10) 110.1 . 1_555 1_555 no
N(2) C(10) C(9) 111.7(9) . 1_555 1_555 yes
N(2) C(10) H(11) 109.0 . 1_555 1_555 no
N(2) C(10) H(12) 109.5 . 1_555 1_555 no
C(9) C(10) H(11) 109.0 . 1_555 1_555 no
C(9) C(10) H(12) 108.6 . 1_555 1_555 no
H(11) C(10) H(12) 109.2 . 1_555 1_555 no
N(2) C(11) H(13) 109.8 . 1_555 1_555 no
N(2) C(11) H(14) 109.4 . 1_555 1_555 no
N(2) C(11) H(15) 109.5 . 1_555 1_555 no
H(13) C(11) H(14) 109.3 . 1_555 1_555 no
H(13) C(11) H(15) 109.8 . 1_555 1_555 no
H(14) C(11) H(15) 109.0 . 1_555 1_555 no
N(2) C(12) C(14) 112.2(10) . 1_555 1_555 yes
N(2) C(12) H(16) 108.7 . 1_555 1_555 no
N(2) C(12) H(17) 110.1 . 1_555 1_555 no
C(14) C(12) H(16) 107.0 . 1_555 1_555 no
C(14) C(12) H(17) 108.0 . 1_555 1_555 no
H(16) C(12) H(17) 110.8 . 1_555 1_555 no
O(2) C(13) C(14) 120(1) . 1_555 1_555 yes
O(2) C(13) C(18) 125(1) . 1_555 1_555 yes
C(14) C(13) C(18) 114(1) . 1_555 1_555 yes
C(12) C(14) C(13) 120(1) . 1_555 1_555 yes
C(12) C(14) C(15) 118(1) . 1_555 1_555 yes
C(13) C(14) C(15) 120(1) . 1_555 1_555 yes
C(14) C(15) C(16) 120(1) . 1_555 1_555 yes
C(14) C(15) H(18) 119.3 . 1_555 1_555 no
C(16) C(15) H(18) 120.3 . 1_555 1_555 no
Br(2) C(16) C(15) 118(1) . 1_555 1_555 yes
Br(2) C(16) C(17) 119(1) . 1_555 1_555 yes
C(15) C(16) C(17) 121(1) . 1_555 1_555 yes
C(16) C(17) C(18) 120(1) . 1_555 1_555 yes
C(16) C(17) H(19) 119.2 . 1_555 1_555 no
C(18) C(17) H(19) 119.9 . 1_555 1_555 no
C(13) C(18) C(17) 121(1) . 1_555 1_555 yes
C(13) C(18) C(19) 119(1) . 1_555 1_555 yes
C(17) C(18) C(19) 118(1) . 1_555 1_555 yes
N(3) C(19) C(18) 127(1) . 1_555 1_555 yes
N(3) C(19) H(20) 114.8 . 1_555 1_555 no
C(18) C(19) H(20) 117.8 . 1_555 1_555 no
N(3) C(20) C(21) 113(1) . 1_555 1_555 yes
N(3) C(20) H(21) 108.7 . 1_555 1_555 no
N(3) C(20) H(22) 109.2 . 1_555 1_555 no
C(21) C(20) H(21) 106.7 . 1_555 1_555 no
C(21) C(20) H(22) 106.9 . 1_555 1_555 no
H(21) C(20) H(22) 111.9 . 1_555 1_555 no
N(4) C(21) C(20) 113(1) . 1_555 1_555 yes
N(4) C(21) H(23) 107.2 . 1_555 1_555 no
N(4) C(21) H(24) 107.8 . 1_555 1_555 no
C(20) C(21) H(23) 109.4 . 1_555 1_555 no
C(20) C(21) H(24) 109.6 . 1_555 1_555 no
H(23) C(21) H(24) 109.4 . 1_555 1_555 no
N(4) C(22) C(24) 125(1) . 1_555 1_555 yes
N(4) C(22) H(25) 116.8 . 1_555 1_555 no
C(24) C(22) H(25) 117.2 . 1_555 1_555 no
O(3) C(23) C(24) 126(1) . 1_555 1_555 yes
O(3) C(23) C(28) 118(1) . 1_555 1_555 yes
C(24) C(23) C(28) 114(1) . 1_555 1_555 yes
C(22) C(24) C(23) 119(1) . 1_555 1_555 yes
C(22) C(24) C(25) 117(1) . 1_555 1_555 yes
C(23) C(24) C(25) 122(1) . 1_555 1_555 yes
C(24) C(25) C(26) 121(1) . 1_555 1_555 yes
C(24) C(25) H(26) 119.2 . 1_555 1_555 no
C(26) C(25) H(26) 119.0 . 1_555 1_555 no
Br(3) C(26) C(25) 122(1) . 1_555 1_555 yes
Br(3) C(26) C(27) 121(1) . 1_555 1_555 yes
C(25) C(26) C(27) 116(1) . 1_555 1_555 yes
C(26) C(27) C(28) 121(1) . 1_555 1_555 yes
C(26) C(27) H(27) 120.0 . 1_555 1_555 no
C(28) C(27) H(27) 118.3 . 1_555 1_555 no
C(23) C(28) C(27) 122(1) . 1_555 1_555 yes
C(23) C(28) C(29) 116(1) . 1_555 1_555 yes
C(27) C(28) C(29) 120(1) . 1_555 1_555 yes
N(5) C(29) C(28) 111.2(9) . 1_555 1_555 yes
N(5) C(29) H(28) 109.0 . 1_555 1_555 no
N(5) C(29) H(29) 108.0 . 1_555 1_555 no
C(28) C(29) H(28) 109.7 . 1_555 1_555 no
C(28) C(29) H(29) 108.6 . 1_555 1_555 no
H(28) C(29) H(29) 110.4 . 1_555 1_555 no
N(5) C(30) H(31) 110.0 . 1_555 1_555 no
N(5) C(30) H(32) 109.7 . 1_555 1_555 no
N(5) C(30) H(33) 109.3 . 1_555 1_555 no
H(31) C(30) H(32) 109.4 . 1_555 1_555 no
H(31) C(30) H(33) 109.6 . 1_555 1_555 no
H(32) C(30) H(33) 108.8 . 1_555 1_555 no
N(5) C(31) C(32) 111(1) . 1_555 1_555 yes
N(5) C(31) H(34) 108.7 . 1_555 1_555 no
N(5) C(31) H(35) 108.8 . 1_555 1_555 no
C(32) C(31) H(34) 109.0 . 1_555 1_555 no
C(32) C(31) H(35) 109.6 . 1_555 1_555 no
H(34) C(31) H(35) 109.2 . 1_555 1_555 no
N(6) C(32) C(31) 110.0(10) . 1_555 1_555 yes
N(6) C(32) H(36) 109.5 . 1_555 1_555 no
N(6) C(32) H(37) 109.6 . 1_555 1_555 no
C(31) C(32) H(36) 108.4 . 1_555 1_555 no
C(31) C(32) H(37) 109.1 . 1_555 1_555 no
H(36) C(32) H(37) 110.2 . 1_555 1_555 no
N(6) C(33) H(38) 109.7 . 1_555 1_555 no
N(6) C(33) H(39) 108.3 . 1_555 1_555 no
N(6) C(33) H(40) 108.7 . 1_555 1_555 no
H(38) C(33) H(39) 110.2 . 1_555 1_555 no
H(38) C(33) H(40) 110.8 . 1_555 1_555 no
H(39) C(33) H(40) 109.1 . 1_555 1_555 no
N(6) C(34) C(36) 112.6(10) . 1_555 1_555 yes
N(6) C(34) H(41) 108.4 . 1_555 1_555 no
N(6) C(34) H(42) 108.6 . 1_555 1_555 no
C(36) C(34) H(41) 108.4 . 1_555 1_555 no
C(36) C(34) H(42) 108.6 . 1_555 1_555 no
H(41) C(34) H(42) 110.2 . 1_555 1_555 no
O(4) C(35) C(36) 118.0(10) . 1_555 1_555 yes
O(4) C(35) C(40) 123(1) . 1_555 1_555 yes
C(36) C(35) C(40) 117(1) . 1_555 1_555 yes
C(34) C(36) C(35) 117.5(10) . 1_555 1_555 yes
C(34) C(36) C(37) 121(1) . 1_555 1_555 yes
C(35) C(36) C(37) 120(1) . 1_555 1_555 yes
C(36) C(37) C(38) 119(1) . 1_555 1_555 yes
C(36) C(37) H(43) 119.7 . 1_555 1_555 no
C(38) C(37) H(43) 120.7 . 1_555 1_555 no
Br(4) C(38) C(37) 116.6(10) . 1_555 1_555 yes
Br(4) C(38) C(39) 121.8(10) . 1_555 1_555 yes
C(37) C(38) C(39) 121(1) . 1_555 1_555 yes
C(38) C(39) C(40) 120(1) . 1_555 1_555 yes
C(38) C(39) H(44) 119.6 . 1_555 1_555 no
C(40) C(39) H(44) 120.4 . 1_555 1_555 no
C(35) C(40) C(39) 120(1) . 1_555 1_555 yes
C(35) C(40) C(41) 122(1) . 1_555 1_555 yes
C(39) C(40) C(41) 117(1) . 1_555 1_555 yes
N(7) C(41) C(40) 126(1) . 1_555 1_555 yes
N(7) C(41) H(45) 116.3 . 1_555 1_555 no
C(40) C(41) H(45) 116.9 . 1_555 1_555 no
N(7) C(42) C(43) 109(1) . 1_555 1_555 yes
N(7) C(42) H(46) 110.2 . 1_555 1_555 no
N(7) C(42) H(47) 110.0 . 1_555 1_555 no
C(43) C(42) H(46) 108.5 . 1_555 1_555 no
C(43) C(42) H(47) 108.9 . 1_555 1_555 no
H(46) C(42) H(47) 109.5 . 1_555 1_555 no
N(8) C(43) C(42) 108(1) . 1_555 1_555 yes
N(8) C(43) H(48) 110.6 . 1_555 1_555 no
N(8) C(43) H(49) 109.4 . 1_555 1_555 no
C(42) C(43) H(48) 110.4 . 1_555 1_555 no
C(42) C(43) H(49) 109.4 . 1_555 1_555 no
H(48) C(43) H(49) 108.5 . 1_555 1_555 no
N(8) C(44) C(2) 125(1) . 1_555 1_555 yes
N(8) C(44) H(50) 118.3 . 1_555 1_555 no
C(2) C(44) H(50) 115.9 . 1_555 1_555 no
O(13) C(45) H(52) 120.3 . 1_555 1_555 no
O(13) C(45) H(53) 115.1 . 1_555 1_555 no
O(13) C(45) H(54) 125.1 . 1_555 1_555 no
H(52) C(45) H(53) 94.3 . 1_555 1_555 no
H(52) C(45) H(54) 98.2 . 1_555 1_555 no
H(53) C(45) H(54) 97.6 . 1_555 1_555 no

loop_
_geom_bond_atom_site_label_1
_geom_bond_atom_site_label_2
_geom_bond_distance
_geom_bond_site_symmetry_1
_geom_bond_site_symmetry_2
_geom_bond_publ_flag
Br(1) C(4) 1.90(1) . . yes
Br(2) C(16) 1.94(1) . . yes
Br(3) C(26) 1.86(1) . . yes
Br(4) C(38) 1.91(1) . . yes
Cu(1) O(1) 1.904(7) . . yes
Cu(1) O(4) 1.876(7) . . yes
Cu(1) N(7) 1.922(9) . . yes
Cu(1) N(8) 1.943(10) . . yes
Cu(2) O(2) 1.909(7) . . yes
Cu(2) O(3) 1.923(8) . . yes
Cu(2) N(3) 1.925(9) . . yes
Cu(2) N(4) 1.935(9) . . yes
Cl(1) O(5) 1.34(1) . . yes
Cl(1) O(6) 1.40(1) . . yes
Cl(1) O(7) 1.406(10) . . yes
Cl(1) O(8) 1.42(1) . . yes
Cl(2) O(9) 1.32(1) . . yes
Cl(2) O(10) 1.39(1) . . yes
Cl(2) O(11) 1.37(2) . . yes
Cl(2) O(12) 1.35(1) . . yes
O(1) C(1) 1.31(1) . . yes
O(2) C(13) 1.28(1) . . yes
O(3) C(23) 1.29(1) . . yes
O(4) C(35) 1.32(1) . . yes
O(13) C(45) 1.71(3) . . yes
O(13) H(51) 1.070 . . no
N(1) C(7) 1.47(1) . . yes
N(1) C(8) 1.45(1) . . yes
N(1) C(9) 1.43(1) . . yes
N(1) H(5) 1.220 . . no
N(2) C(10) 1.48(1) . . yes
N(2) C(11) 1.48(2) . . yes
N(2) C(12) 1.50(1) . . yes
N(3) C(19) 1.27(1) . . yes
N(3) C(20) 1.47(2) . . yes
N(4) C(21) 1.48(2) . . yes
N(4) C(22) 1.27(1) . . yes
N(5) C(29) 1.51(1) . . yes
N(5) C(30) 1.48(1) . . yes
N(5) C(31) 1.50(1) . . yes
N(5) H(30) 1.310 . . no
N(6) C(32) 1.45(1) . . yes
N(6) C(33) 1.45(2) . . yes
N(6) C(34) 1.47(1) . . yes
N(7) C(41) 1.28(1) . . yes
N(7) C(42) 1.44(1) . . yes
N(8) C(43) 1.46(1) . . yes
N(8) C(44) 1.29(1) . . yes
C(1) C(2) 1.43(2) . . yes
C(1) C(6) 1.42(1) . . yes
C(2) C(3) 1.41(1) . . yes
C(2) C(44) 1.44(2) . . yes
C(3) C(4) 1.37(2) . . yes
C(3) H(1) 0.950 . . no
C(4) C(5) 1.38(2) . . yes
C(5) C(6) 1.38(1) . . yes
C(5) H(2) 0.939 . . no
C(6) C(7) 1.50(2) . . yes
C(7) H(3) 0.943 . . no
C(7) H(4) 0.944 . . no
C(8) H(6) 0.948 . . no
C(8) H(7) 0.960 . . no
C(8) H(8) 0.941 . . no
C(9) C(10) 1.51(2) . . yes
C(9) H(9) 0.948 . . no
C(9) H(10) 0.944 . . no
C(10) H(11) 0.954 . . no
C(10) H(12) 0.949 . . no
C(11) H(13) 0.946 . . no
C(11) H(14) 0.956 . . no
C(11) H(15) 0.950 . . no
C(12) C(14) 1.49(2) . . yes
C(12) H(16) 0.952 . . no
C(12) H(17) 0.932 . . no
C(13) C(14) 1.43(1) . . yes
C(13) C(18) 1.46(2) . . yes
C(14) C(15) 1.39(2) . . yes
C(15) C(16) 1.38(2) . . yes
C(15) H(18) 0.946 . . no
C(16) C(17) 1.33(2) . . yes
C(17) C(18) 1.37(2) . . yes
C(17) H(19) 0.953 . . no
C(18) C(19) 1.43(2) . . yes
C(19) H(20) 0.948 . . no
C(20) C(21) 1.33(2) . . yes
C(20) H(21) 0.942 . . no
C(20) H(22) 0.931 . . no
C(21) H(23) 0.952 . . no
C(21) H(24) 0.948 . . no
C(22) C(24) 1.46(2) . . yes
C(22) H(25) 0.958 . . no
C(23) C(24) 1.43(1) . . yes
C(23) C(28) 1.41(1) . . yes
C(24) C(25) 1.36(2) . . yes
C(25) C(26) 1.40(2) . . yes
C(25) H(26) 0.943 . . no
C(26) C(27) 1.40(2) . . yes
C(27) C(28) 1.36(2) . . yes
C(27) H(27) 0.942 . . no
C(28) C(29) 1.50(1) . . yes
C(29) H(28) 0.939 . . no
C(29) H(29) 0.950 . . no
C(30) H(31) 0.946 . . no
C(30) H(32) 0.955 . . no
C(30) H(33) 0.953 . . no
C(31) C(32) 1.51(2) . . yes
C(31) H(34) 0.956 . . no
C(31) H(35) 0.947 . . no
C(32) H(36) 0.949 . . no
C(32) H(37) 0.942 . . no
C(33) H(38) 0.936 . . no
C(33) H(39) 0.956 . . no
C(33) H(40) 0.949 . . no
C(34) C(36) 1.51(1) . . yes
C(34) H(41) 0.945 . . no
C(34) H(42) 0.947 . . no
C(35) C(36) 1.42(1) . . yes
C(35) C(40) 1.41(1) . . yes
C(36) C(37) 1.38(1) . . yes
C(37) C(38) 1.41(2) . . yes
C(37) H(43) 0.952 . . no
C(38) C(39) 1.33(2) . . yes
C(39) C(40) 1.42(1) . . yes
C(39) H(44) 0.946 . . no
C(40) C(41) 1.44(2) . . yes
C(41) H(45) 0.959 . . no
C(42) C(43) 1.50(2) . . yes
C(42) H(46) 0.951 . . no
C(42) H(47) 0.949 . . no
C(43) H(48) 0.946 . . no
C(43) H(49) 0.965 . . no
C(44) H(50) 0.938 . . no
C(45) H(52) 1.053 . . no
C(45) H(53) 1.062 . . no
C(45) H(54) 0.999 . . no

loop_
_geom_contact_atom_site_label_1
_geom_contact_atom_site_label_2
_geom_contact_distance
_geom_contact_site_symmetry_1
_geom_contact_site_symmetry_2
_geom_contact_publ_flag
Br(4) O(6) 3.28(1) . . ?
Cu(1) N(8) 3.455(10) . 3_765 ?
O(1) C(43) 3.46(2) . 3_765 ?
O(4) C(44) 3.23(1) . 3_765 ?
O(4) N(8) 3.49(1) . 3_765 ?
O(5) C(11) 3.12(2) . 3_665 ?
O(5) C(29) 3.18(2) . 4_555 ?
O(6) C(31) 3.29(2) . 4_555 ?
O(6) C(29) 3.33(1) . 4_555 ?
O(6) C(10) 3.36(2) . 4_555 ?
O(7) C(22) 3.26(2) . . ?
O(7) C(27) 3.27(2) . 3_655 ?
O(7) C(30) 3.43(2) . 3_655 ?
O(7) C(24) 3.56(2) . . ?
O(7) C(25) 3.56(2) . . ?
O(8) C(21) 3.18(2) . 2_645 ?
O(8) C(30) 3.34(2) . 3_655 ?
O(8) C(20) 3.35(2) . 2_645 ?
O(8) C(29) 3.50(2) . 3_655 ?
O(8) C(11) 3.55(2) . 4_555 ?
O(9) C(15) 3.13(2) . 2_644 ?
O(9) N(2) 3.23(2) . 2_644 ?
O(9) C(11) 3.41(2) . 2_644 ?
O(10) C(11) 3.26(2) . 2_644 ?
O(10) N(2) 3.29(2) . 2_644 ?
O(10) C(19) 3.29(2) . 3_665 ?
O(10) C(8) 3.38(2) . 2_644 ?
O(10) C(10) 3.56(2) . 2_644 ?
O(11) C(32) 3.38(2) . 2_654 ?
O(11) C(31) 3.44(2) . 2_654 ?
O(11) C(20) 3.50(3) . 3_665 ?
O(11) C(30) 3.57(2) . 2_654 ?
O(12) C(41) 3.27(2) . 3_665 ?
O(12) C(45) 3.35(4) . 4_454 ?
C(3) C(40) 3.29(2) . 3_765 ?
C(3) C(39) 3.53(2) . 3_765 ?
C(3) C(41) 3.56(2) . 3_765 ?
C(3) C(35) 3.58(2) . 3_765 ?
C(17) C(25) 3.55(2) . 3_665 ?
C(18) C(25) 3.51(2) . 3_665 ?
C(19) C(24) 3.47(2) . 3_665 ?
C(19) C(25) 3.54(2) . 3_665 ?
C(35) C(44) 3.44(2) . 3_765 ?
